data_7246637
loop_
_publ_author_name
'Qiu, Huixin'
'Ren, Jiayi'
'Zhang, Long'
'Song, Ran'
'Si, Wen'
'Yang, Daoshan'
'Wen, Lirong'
'Lv, Jian'

_publ_section_title
;
 Enantioselective Meerwein--Ponndorf--Verley reduction of
 \b,\g-unsaturated \a-keto esters by asymmetric binary-acid catalysis in
 the green solvent iPrOH
;
_journal_issue 10
_journal_name_full 'Green Chemistry'
_journal_page_first 3948
_journal_page_last 3955
_journal_paper_doi 10.1039/D2GC03441G
_journal_volume 25
_journal_year 2023
_chemical_absolute_configuration ad
_chemical_formula_moiety '2(C13 H15 Br O3)'
_chemical_formula_sum 'C26 H30 Br2 O6'
_chemical_formula_weight 598.32
_space_group_crystal_system monoclinic
_space_group_IT_number 4
_space_group_name_Hall 'P 2yb'
_space_group_name_H-M_alt 'P 1 21 1'
_atom_sites_solution_hydrogens geom
_atom_sites_solution_primary dual
_audit_creation_date 2021-08-19
_audit_creation_method
;
Olex2 1.3
(compiled 2020.11.12 svn.r5f609507 for OlexSys, GUI svn.r6272)
;
_audit_update_record
;
2021-12-30 deposited with the CCDC.	2023-04-12 downloaded from the CCDC.
;
_cell_angle_alpha 90
_cell_angle_beta 95.5570(10)
_cell_angle_gamma 90
_cell_formula_units_Z 2
_cell_length_a 6.17910(10)
_cell_length_b 15.1836(2)
_cell_length_c 14.4771(2)
_cell_measurement_reflns_used 12167
_cell_measurement_temperature 170.01(10)
_cell_measurement_theta_max 75.1580
_cell_measurement_theta_min 3.0300
_cell_volume 1351.87(3)
_computing_cell_refinement 'CrysAlisPro 1.171.40.67a (Rigaku OD, 2019)'
_computing_data_collection 'CrysAlisPro 1.171.40.67a (Rigaku OD, 2019)'
_computing_data_reduction 'CrysAlisPro 1.171.40.67a (Rigaku OD, 2019)'
_computing_molecular_graphics 'Olex2 1.3 (Dolomanov et al., 2009)'
_computing_publication_material 'Olex2 1.3 (Dolomanov et al., 2009)'
_computing_structure_refinement 'SHELXL 2018/3 (Sheldrick, 2015)'
_computing_structure_solution 'SHELXT 2018/2 (Sheldrick, 2018)'
_diffrn_ambient_environment N~2~
_diffrn_ambient_temperature 170.01(10)
_diffrn_detector 'Hybrid Pixel Array Detector'
_diffrn_detector_area_resol_mean 10.0000
_diffrn_detector_type HyPix
_diffrn_measured_fraction_theta_full 1.000
_diffrn_measured_fraction_theta_max 0.976
_diffrn_measurement_details
;
List of Runs (angles in degrees, time in seconds):

  # Type    Start    End  Width  t~exp~   \w     \q     \k     \f   Frames
#--------------------------------------------------------------------------
  1  \w   -100.00 -66.00   0.50    0.05    --  -47.45 -80.00  25.00   68
  2  \w    -71.00  20.00   0.50    0.05    --  -47.45  80.00 149.00  182
  3  \w    -21.00  38.00   0.50    0.05    --   47.45 -80.00  25.00  118
  4  \w     41.00  71.00   0.50    0.05    --   47.45 -80.00  25.00   60
  5  \w   -133.00-107.00   0.50    0.05    --  -99.00 -80.00  25.00   52
  6  \w    108.00 135.00   0.50    0.05    --  103.25  80.00 149.00   54
  7  \w     33.00  79.00   0.50    0.05    --  103.25 -80.00  25.00   92
  8  \w   -113.00 -75.00   0.50    0.05    --  -47.45-125.00-180.00   76
  9  \w    -18.00   8.00   0.50    0.05    --  -47.45  19.00 120.00   52
 10  \w    -26.00   0.00   0.50    0.05    --  -47.45  38.00 -90.00   52
 11  \w   -120.00 -95.00   0.50    0.05    --  -47.45-125.00  30.00   50
 12  \w    -20.00  22.00   0.50    0.05    --  -47.45  19.00  90.00   84
 13  \w    -20.00  27.00   0.50    0.05    --  -47.45  19.00  30.00   94
 14  \w    -22.00  25.00   0.50    0.05    --  -47.45  19.00 150.00   94
 15  \w   -168.00 -97.00   0.50    0.05    --  -99.00 -30.00 120.00  142
 16  \w    -67.00 -30.00   0.50    0.05    --  -99.00  61.00  60.00   74
 17  \w   -166.00 -83.00   0.50    0.05    --  -99.00 -61.00  60.00  166
 18  \w   -140.00 -94.00   0.50    0.05    --  -99.00 -30.00 -90.00   92
 19  \w   -120.00 -94.00   0.50    0.05    --  -99.00 -77.00-120.00   52
 20  \w    -68.00 -43.00   0.50    0.05    --  -99.00  61.00 150.00   50
 21  \w    -99.00 -74.00   0.50    0.05    --  -99.00  80.00 149.00   50
 22  \w    -59.00 -34.00   0.50    0.05    --  -99.00  61.00 120.00   50
 23  \w   -168.00 -87.00   0.50    0.05    --  -99.00 -45.00  90.00  162
 24  \w   -168.00-122.00   0.50    0.05    --  -99.00 -77.00-120.00   92
 25  \w    100.00 167.00   0.50    0.05    --  103.25  30.00-180.00  134
 26  \w     32.00  71.00   0.50    0.05    --  103.25-125.00  90.00   78
 27  \w     70.00 108.00   0.50    0.05    --  103.25-125.00 120.00   76
 28  \w     33.00  63.00   0.50    0.05    --  103.25-125.00 120.00   60
 29  \w     35.00 108.00   0.50    0.05    --  103.25-125.00-180.00  146
 30  \w    114.00 152.00   0.50    0.05    --  103.25  45.00  60.00   76
 31  \w     31.00  57.00   0.50    0.05    --  103.25 -61.00-150.00   52
 32  \w     93.00 145.00   0.50    0.05    --  103.25  15.00 -90.00  104
 33  \w     33.00  96.00   0.50    0.05    --  103.25 -77.00  60.00  126
 34  \w     36.00  61.00   0.50    0.05    --  103.25 -61.00 -60.00   50
 35  \w     88.00 167.00   0.50    0.05    --  103.25  61.00 -90.00  158
 36  \w     81.00 108.00   0.50    0.05    --  103.25-125.00  90.00   54
 37  \w     92.00 168.00   0.50    0.05    --  103.25  45.00-150.00  152
 38  \w     38.00  73.00   0.50    0.05    --  103.25 -61.00-120.00   70
 39  \w     38.00  67.00   0.50    0.05    --  103.25-125.00 150.00   58
 40  \w    102.00 168.00   0.50    0.05    --  103.25  15.00 150.00  132
 41  \w     31.00  73.00   0.50    0.05    --  103.25 -61.00-180.00   84
;
_diffrn_measurement_device 'four-circle diffractometer'
_diffrn_measurement_device_type 'XtaLAB Synergy R, HyPix'
_diffrn_measurement_method '\w scans'
_diffrn_orient_matrix_type 'CrysAlisPro convention (1999,Acta A55,543-557)'
_diffrn_orient_matrix_UB_11 0.0025118000
_diffrn_orient_matrix_UB_12 0.0039977000
_diffrn_orient_matrix_UB_13 -0.1062323000
_diffrn_orient_matrix_UB_21 0.1285254000
_diffrn_orient_matrix_UB_22 0.0870717000
_diffrn_orient_matrix_UB_23 0.0094647000
_diffrn_orient_matrix_UB_31 0.2149410000
_diffrn_orient_matrix_UB_32 -0.0519516000
_diffrn_orient_matrix_UB_33 0.0076339000
_diffrn_radiation_monochromator mirror
_diffrn_radiation_probe x-ray
_diffrn_radiation_type 'Cu K\a'
_diffrn_radiation_wavelength 1.54184
_diffrn_reflns_av_R_equivalents 0.0318
_diffrn_reflns_av_unetI/netI 0.0238
_diffrn_reflns_Laue_measured_fraction_full 1.000
_diffrn_reflns_Laue_measured_fraction_max 0.976
_diffrn_reflns_limit_h_max 7
_diffrn_reflns_limit_h_min -7
_diffrn_reflns_limit_k_max 18
_diffrn_reflns_limit_k_min -18
_diffrn_reflns_limit_l_max 17
_diffrn_reflns_limit_l_min -18
_diffrn_reflns_number 16499
_diffrn_reflns_point_group_measured_fraction_full 0.999
_diffrn_reflns_point_group_measured_fraction_max 0.957
_diffrn_reflns_theta_full 67.684
_diffrn_reflns_theta_max 75.203
_diffrn_reflns_theta_min 3.067
_diffrn_source 'Rotating-anode X-ray tube'
_diffrn_source_type 'PhotonJet R (Cu) X-ray Source'
_exptl_absorpt_coefficient_mu 4.110
_exptl_absorpt_correction_T_max 1.00000
_exptl_absorpt_correction_T_min 0.44442
_exptl_absorpt_correction_type multi-scan
_exptl_absorpt_process_details
;
CrysAlisPro 1.171.40.67a (Rigaku Oxford Diffraction, 2019)
Empirical absorption correction using spherical harmonics,
 implemented in SCALE3 ABSPACK scaling algorithm.
;
_exptl_crystal_colour colourless
_exptl_crystal_colour_primary colourless
_exptl_crystal_density_diffrn 1.470
_exptl_crystal_description plate
_exptl_crystal_F_000 608
_exptl_crystal_size_max 0.32
_exptl_crystal_size_mid 0.28
_exptl_crystal_size_min 0.01
_refine_diff_density_max 0.294
_refine_diff_density_min -0.375
_refine_diff_density_rms 0.046
_refine_ls_abs_structure_details
;
 Flack x determined using 2353 quotients [(I+)-(I-)]/[(I+)+(I-)]
 (Parsons, Flack and Wagner, Acta Cryst. B69 (2013) 249-259).
;
_refine_ls_abs_structure_Flack -0.011(8)
_refine_ls_extinction_method none
_refine_ls_goodness_of_fit_ref 1.099
_refine_ls_hydrogen_treatment constr
_refine_ls_matrix_type full
_refine_ls_number_parameters 334
_refine_ls_number_reflns 5343
_refine_ls_number_restraints 1
_refine_ls_restrained_S_all 1.099
_refine_ls_R_factor_all 0.0312
_refine_ls_R_factor_gt 0.0304
_refine_ls_shift/su_max 0.001
_refine_ls_shift/su_mean 0.000
_refine_ls_structure_factor_coef Fsqd
_refine_ls_weighting_details 'w=1/[\s^2^(Fo^2^)+(0.0530P)^2^+0.2498P] where P=(Fo^2^+2Fc^2^)/3'
_refine_ls_weighting_scheme calc
_refine_ls_wR_factor_gt 0.0864
_refine_ls_wR_factor_ref 0.0872
_reflns_Friedel_coverage 0.886
_reflns_Friedel_fraction_full 0.998
_reflns_Friedel_fraction_max 0.936
_reflns_number_gt 5186
_reflns_number_total 5343
_reflns_threshold_expression 'I > 2\s(I)'
_cod_data_source_file d2gc03441g2.cif
_cod_data_source_block tx7035a
_cod_depositor_comments 'Adding full bibliography for 7246637.cif.'
_cod_database_code 7246637
_shelx_shelxl_version_number 2018/3
_chemical_oxdiff_formula CHOBr
_shelx_space_group_comment
;
The symmetry employed for this shelxl refinement is uniquely defined
by the following loop, which should always be used as a source of
symmetry information in preference to the above space-group names.
They are only intended as comments.
;
_reflns_odcompleteness_completeness 99.96
_reflns_odcompleteness_iscentric 1
_reflns_odcompleteness_theta 66.97
_olex2_refinement_description
;
1. Fixed Uiso
 At 1.2 times of:
  All C(H) groups, All C(H,H) groups
 At 1.5 times of:
  All C(H,H,H) groups, All O(H) groups
2. Others
 Sof(H11B)=Sof(C12B)=Sof(H12D)=Sof(H12E)=Sof(H12F)=Sof(C13B)=Sof(H13D)=
 Sof(H13E)=Sof(H13F)=1-FVAR(1)
 Sof(H11A)=Sof(C12A)=Sof(H12A)=Sof(H12B)=Sof(H12C)=Sof(C13A)=Sof(H13A)=
 Sof(H13B)=Sof(H13C)=FVAR(1)
3.a Ternary CH refined with riding coordinates:
 C9(H9), C11(H11), C9A(H9A), C11A(H11A), C11A(H11B)
3.b Aromatic/amide H refined with riding coordinates:
 C2(H2), C3(H3), C5(H5), C6(H6), C7(H7), C8(H8), C2A(H2A), C3A(H3A), C5A(H5A),
 C6A(H6A), C7A(H7A), C8A(H8A)
3.c Idealised Me refined as rotating group:
 C12(H12G,H12H,H12I), C13(H13G,H13H,H13I), C12A(H12A,H12B,H12C), C13A(H13A,
 H13B,H13C), C12B(H12D,H12E,H12F), C13B(H13D,H13E,H13F)
3.d Idealised tetrahedral OH refined as rotating group:
 O1(H1), O1A(H1A)
;
_olex2_submission_special_instructions 'No special instructions were received'
_oxdiff_exptl_absorpt_empirical_details
;
Empirical correction (ABSPACK) includes:
- Absorption correction using spherical harmonics
- Frame scaling
;
_oxdiff_exptl_absorpt_empirical_full_max 1.701
_oxdiff_exptl_absorpt_empirical_full_min 0.616

loop_
_space_group_symop_operation_xyz
'x, y, z'
'-x, y+1/2, -z'

loop_
_atom_site_label
_atom_site_type_symbol
_atom_site_fract_x
_atom_site_fract_y
_atom_site_fract_z
_atom_site_U_iso_or_equiv
_atom_site_adp_type
_atom_site_occupancy
_atom_site_site_symmetry_order
_atom_site_calc_flag
_atom_site_refinement_flags_posn
_atom_site_refinement_flags_adp
_atom_site_refinement_flags_occupancy
_atom_site_disorder_assembly
_atom_site_disorder_group
Br1 Br -0.58337(8) 0.64697(4) -0.01406(3) 0.06411(16) Uani 1 1 d . . . . .
O1 O 0.3619(4) 0.67375(14) 0.49855(19) 0.0373(5) Uani 1 1 d . . . . .
H1 H 0.381816 0.621387 0.488379 0.056 Uiso 1 1 calc R U . . .
O2 O 0.1359(6) 0.55176(18) 0.5990(2) 0.0567(8) Uani 1 1 d . . . . .
O3 O -0.0615(4) 0.66643(14) 0.64049(17) 0.0354(5) Uani 1 1 d . . . . .
C1 C -0.1130(5) 0.6528(2) 0.2599(2) 0.0307(6) Uani 1 1 d . . . . .
C2 C -0.3243(6) 0.6861(2) 0.2566(2) 0.0347(7) Uani 1 1 d . . . . .
H2 H -0.372653 0.710059 0.309997 0.042 Uiso 1 1 calc R U . . .
C3 C -0.4636(6) 0.6842(2) 0.1757(3) 0.0384(7) Uani 1 1 d . . . . .
H3 H -0.603987 0.706484 0.174858 0.046 Uiso 1 1 calc R U . . .
C4 C -0.3906(6) 0.6487(3) 0.0960(2) 0.0409(7) Uani 1 1 d . . . . .
C5 C -0.1828(6) 0.6155(3) 0.0964(3) 0.0411(8) Uani 1 1 d . . . . .
H5 H -0.135542 0.591981 0.042526 0.049 Uiso 1 1 calc R U . . .
C6 C -0.0450(6) 0.6176(2) 0.1779(3) 0.0355(7) Uani 1 1 d . . . . .
H6 H 0.095104 0.595134 0.178163 0.043 Uiso 1 1 calc R U . . .
C7 C 0.0384(5) 0.6565(2) 0.3440(2) 0.0306(6) Uani 1 1 d . . . . .
H7 H 0.183141 0.642904 0.338172 0.037 Uiso 1 1 calc R U . . .
C8 C -0.0135(6) 0.6776(2) 0.4274(2) 0.0352(7) Uani 1 1 d . . . . .
H8 H -0.159900 0.687294 0.433852 0.042 Uiso 1 1 calc R U . . .
C9 C 0.1425(6) 0.6875(2) 0.5129(2) 0.0333(7) Uani 1 1 d . . . . .
H9 H 0.129581 0.748031 0.535124 0.040 Uiso 1 1 calc R U . . .
C10 C 0.0760(6) 0.6263(2) 0.5888(2) 0.0343(7) Uani 1 1 d . . . . .
C11 C -0.1496(6) 0.6145(2) 0.7132(2) 0.0380(7) Uani 1 1 d . . . . .
H11 H -0.180622 0.554566 0.690660 0.046 Uiso 1 1 calc R U . . .
C12 C -0.3575(7) 0.6592(4) 0.7314(3) 0.0612(12) Uani 1 1 d . . . . .
H12G H -0.326801 0.717840 0.753588 0.092 Uiso 1 1 calc R U . . .
H12H H -0.426351 0.626561 0.777268 0.092 Uiso 1 1 calc R U . . .
H12I H -0.452682 0.661643 0.674952 0.092 Uiso 1 1 calc R U . . .
C13 C 0.0129(7) 0.6115(3) 0.7976(3) 0.0502(9) Uani 1 1 d . . . . .
H13G H 0.144470 0.584192 0.781780 0.075 Uiso 1 1 calc R U . . .
H13H H -0.046057 0.577986 0.845547 0.075 Uiso 1 1 calc R U . . .
H13I H 0.043803 0.670300 0.819347 0.075 Uiso 1 1 calc R U . . .
Br1A Br 1.12067(10) 0.36264(5) 1.05269(3) 0.0767(2) Uani 1 1 d . . . . .
O1A O 0.3320(4) 0.31145(15) 0.48552(19) 0.0393(5) Uani 1 1 d . . . . .
H1A H 0.429864 0.275384 0.482700 0.059 Uiso 1 1 calc R U . . .
O2A O 0.5188(6) 0.52082(17) 0.4340(3) 0.0586(8) Uani 1 1 d . . . . .
O3A O 0.6361(5) 0.38942(14) 0.39183(18) 0.0390(5) Uani 1 1 d . . . . .
C1A C 0.6835(6) 0.3993(2) 0.7730(2) 0.0326(6) Uani 1 1 d . . . . .
C2A C 0.8936(6) 0.3643(2) 0.7752(2) 0.0367(7) Uani 1 1 d . . . . .
H2A H 0.947670 0.348356 0.719808 0.044 Uiso 1 1 calc R U . . .
C3A C 1.0220(6) 0.3531(2) 0.8577(3) 0.0408(7) Uani 1 1 d . . . . .
H3A H 1.160968 0.329419 0.858073 0.049 Uiso 1 1 calc R U . . .
C4A C 0.9407(7) 0.3776(3) 0.9404(3) 0.0448(8) Uani 1 1 d . . . . .
C5A C 0.7328(7) 0.4126(3) 0.9404(3) 0.0442(8) Uani 1 1 d . . . . .
H5A H 0.678855 0.428307 0.995876 0.053 Uiso 1 1 calc R U . . .
C6A C 0.6085(6) 0.4235(2) 0.8577(3) 0.0385(7) Uani 1 1 d . . . . .
H6A H 0.470332 0.447778 0.857650 0.046 Uiso 1 1 calc R U . . .
C7A C 0.5416(5) 0.4101(2) 0.6867(2) 0.0347(7) Uani 1 1 d . . . . .
H7A H 0.411949 0.440356 0.690744 0.042 Uiso 1 1 calc R U . . .
C8A C 0.5794(6) 0.3811(2) 0.6029(2) 0.0353(7) Uani 1 1 d . . . . .
H8A H 0.710251 0.352562 0.596353 0.042 Uiso 1 1 calc R U . . .
C9A C 0.4208(6) 0.3922(2) 0.5192(2) 0.0340(7) Uani 1 1 d . . . . .
H9A H 0.300841 0.428665 0.537195 0.041 Uiso 1 1 calc R U . . .
C10A C 0.5280(5) 0.4418(2) 0.4441(2) 0.0333(6) Uani 1 1 d . . . . .
C11A C 0.7402(6) 0.4300(2) 0.3150(3) 0.0393(7) Uani 1 1 d . . . . .
H11A H 0.776661 0.491053 0.332100 0.047 Uiso 0.56(3) 1 calc R U P A 1
H11B H 0.700877 0.492261 0.306993 0.047 Uiso 0.44(3) 1 calc R U P A 2
C12A C 0.946(3) 0.3816(15) 0.3058(11) 0.074(5) Uani 0.56(3) 1 d . . P A 1
H12A H 1.033857 0.381676 0.364323 0.111 Uiso 0.56(3) 1 calc R U P A 1
H12B H 1.024595 0.409925 0.259861 0.111 Uiso 0.56(3) 1 calc R U P A 1
H12C H 0.914038 0.321991 0.287145 0.111 Uiso 0.56(3) 1 calc R U P A 1
C13A C 0.5811(19) 0.4313(11) 0.2329(7) 0.062(4) Uani 0.56(3) 1 d . . P A 1
H13A H 0.541548 0.372013 0.215563 0.092 Uiso 0.56(3) 1 calc R U P A 1
H13B H 0.643664 0.459718 0.182596 0.092 Uiso 0.56(3) 1 calc R U P A 1
H13C H 0.453935 0.463030 0.246988 0.092 Uiso 0.56(3) 1 calc R U P A 1
C12B C 0.975(3) 0.4183(11) 0.3374(15) 0.056(4) Uani 0.44(3) 1 d . . P A 2
H12D H 1.020293 0.448453 0.394308 0.084 Uiso 0.44(3) 1 calc R U P A 2
H12E H 1.050642 0.442088 0.288254 0.084 Uiso 0.44(3) 1 calc R U P A 2
H12F H 1.007219 0.356687 0.344452 0.084 Uiso 0.44(3) 1 calc R U P A 2
C13B C 0.655(3) 0.3735(19) 0.2277(8) 0.074(6) Uani 0.44(3) 1 d . . P A 2
H13D H 0.708595 0.314242 0.235482 0.110 Uiso 0.44(3) 1 calc R U P A 2
H13E H 0.706745 0.398659 0.173062 0.110 Uiso 0.44(3) 1 calc R U P A 2
H13F H 0.499358 0.372984 0.221404 0.110 Uiso 0.44(3) 1 calc R U P A 2

loop_
_atom_site_aniso_label
_atom_site_aniso_U_11
_atom_site_aniso_U_22
_atom_site_aniso_U_33
_atom_site_aniso_U_23
_atom_site_aniso_U_13
_atom_site_aniso_U_12
Br1 0.0558(2) 0.0910(4) 0.0427(2) -0.0115(2) -0.00963(18) -0.0001(2)
O1 0.0417(12) 0.0296(11) 0.0409(13) -0.0010(9) 0.0063(10) -0.0020(9)
O2 0.085(2) 0.0324(13) 0.0569(17) 0.0114(12) 0.0295(16) 0.0200(13)
O3 0.0461(12) 0.0305(11) 0.0307(12) 0.0048(8) 0.0086(10) 0.0038(9)
C1 0.0369(14) 0.0251(12) 0.0313(15) -0.0005(13) 0.0091(12) -0.0028(13)
C2 0.0391(16) 0.0306(14) 0.0362(17) -0.0021(13) 0.0128(14) -0.0005(13)
C3 0.0361(16) 0.0376(16) 0.0422(19) -0.0009(14) 0.0073(14) -0.0018(13)
C4 0.0413(16) 0.0447(17) 0.0359(17) -0.0007(16) -0.0006(14) -0.0056(17)
C5 0.0438(19) 0.0462(18) 0.0347(18) -0.0085(15) 0.0105(15) -0.0023(15)
C6 0.0346(16) 0.0362(15) 0.0369(18) -0.0066(13) 0.0094(14) -0.0024(12)
C7 0.0343(14) 0.0262(13) 0.0323(15) 0.0010(12) 0.0078(12) -0.0021(12)
C8 0.0390(16) 0.0349(15) 0.0327(17) 0.0011(13) 0.0084(14) 0.0065(13)
C9 0.0459(17) 0.0256(13) 0.0298(16) -0.0007(12) 0.0103(13) 0.0036(13)
C10 0.0426(17) 0.0307(16) 0.0295(16) -0.0004(12) 0.0034(13) 0.0014(12)
C11 0.0435(19) 0.0400(16) 0.0308(17) 0.0076(14) 0.0047(15) -0.0064(14)
C12 0.050(2) 0.090(3) 0.046(2) 0.013(2) 0.0137(18) 0.005(2)
C13 0.051(2) 0.061(2) 0.037(2) 0.0108(17) -0.0025(17) -0.0089(18)
Br1A 0.0768(3) 0.1126(5) 0.0373(2) 0.0008(3) -0.0116(2) 0.0192(3)
O1A 0.0420(12) 0.0312(11) 0.0450(14) -0.0010(10) 0.0050(11) -0.0063(10)
O2A 0.078(2) 0.0275(12) 0.076(2) 0.0045(13) 0.0358(17) 0.0061(12)
O3A 0.0548(14) 0.0287(10) 0.0357(13) 0.0046(9) 0.0163(11) 0.0047(9)
C1A 0.0399(16) 0.0251(13) 0.0332(17) 0.0001(12) 0.0051(13) -0.0014(12)
C2A 0.0435(17) 0.0329(15) 0.0341(16) -0.0033(14) 0.0054(14) 0.0029(13)
C3A 0.0436(18) 0.0390(17) 0.0395(18) -0.0014(15) 0.0033(15) 0.0041(14)
C4A 0.054(2) 0.048(2) 0.0311(17) 0.0020(15) -0.0023(16) 0.0020(17)
C5A 0.054(2) 0.050(2) 0.0305(18) -0.0047(15) 0.0091(16) 0.0023(17)
C6A 0.0411(17) 0.0372(16) 0.0385(18) -0.0030(14) 0.0103(14) 0.0017(14)
C7A 0.0387(16) 0.0294(15) 0.0365(17) 0.0005(13) 0.0064(14) 0.0012(13)
C8A 0.0402(16) 0.0306(15) 0.0349(16) -0.0009(12) 0.0032(14) 0.0021(13)
C9A 0.0380(15) 0.0336(15) 0.0305(17) -0.0002(13) 0.0036(13) 0.0019(12)
C10A 0.0349(15) 0.0265(14) 0.0386(17) -0.0003(13) 0.0039(13) 0.0020(12)
C11A 0.0468(18) 0.0363(16) 0.0365(17) 0.0089(14) 0.0123(15) -0.0010(14)
C12A 0.067(8) 0.101(12) 0.057(7) 0.039(8) 0.029(6) 0.031(8)
C13A 0.061(5) 0.087(9) 0.036(4) 0.023(5) 0.000(4) -0.020(5)
C12B 0.052(6) 0.048(7) 0.068(11) 0.024(6) 0.004(7) -0.001(6)
C13B 0.066(9) 0.118(16) 0.038(5) -0.003(7) 0.012(5) -0.033(10)

loop_
_atom_type_symbol
_atom_type_description
_atom_type_scat_dispersion_real
_atom_type_scat_dispersion_imag
_atom_type_scat_source
C C 0.0181 0.0091 'International Tables Vol C Tables 4.2.6.8 and 6.1.1.4'
H H 0.0000 0.0000 'International Tables Vol C Tables 4.2.6.8 and 6.1.1.4'
Br Br -0.6763 1.2805 'International Tables Vol C Tables 4.2.6.8 and 6.1.1.4'
O O 0.0492 0.0322 'International Tables Vol C Tables 4.2.6.8 and 6.1.1.4'

loop_
_geom_angle_atom_site_label_1
_geom_angle_atom_site_label_2
_geom_angle_atom_site_label_3
_geom_angle
_geom_angle_site_symmetry_1
_geom_angle_site_symmetry_3
_geom_angle_publ_flag
C9 O1 H1 109.5 . . ?
C10 O3 C11 117.4(2) . . ?
C2 C1 C6 117.7(3) . . ?
C2 C1 C7 122.3(3) . . ?
C6 C1 C7 120.0(3) . . ?
C1 C2 H2 119.2 . . ?
C3 C2 C1 121.6(3) . . ?
C3 C2 H2 119.2 . . ?
C2 C3 H3 120.5 . . ?
C2 C3 C4 119.1(3) . . ?
C4 C3 H3 120.5 . . ?
C3 C4 Br1 118.4(3) . . ?
C5 C4 Br1 120.5(3) . . ?
C5 C4 C3 121.0(3) . . ?
C4 C5 H5 120.3 . . ?
C4 C5 C6 119.4(3) . . ?
C6 C5 H5 120.3 . . ?
C1 C6 H6 119.4 . . ?
C5 C6 C1 121.3(3) . . ?
C5 C6 H6 119.4 . . ?
C1 C7 H7 117.3 . . ?
C8 C7 C1 125.4(3) . . ?
C8 C7 H7 117.3 . . ?
C7 C8 H8 117.1 . . ?
C7 C8 C9 125.8(3) . . ?
C9 C8 H8 117.1 . . ?
O1 C9 C8 114.5(3) . . ?
O1 C9 H9 107.3 . . ?
O1 C9 C10 110.3(3) . . ?
C8 C9 H9 107.3 . . ?
C8 C9 C10 109.7(3) . . ?
C10 C9 H9 107.3 . . ?
O2 C10 O3 124.7(3) . . ?
O2 C10 C9 124.3(3) . . ?
O3 C10 C9 110.9(3) . . ?
O3 C11 H11 109.6 . . ?
O3 C11 C12 105.6(3) . . ?
O3 C11 C13 109.6(3) . . ?
C12 C11 H11 109.6 . . ?
C12 C11 C13 112.8(4) . . ?
C13 C11 H11 109.6 . . ?
C11 C12 H12G 109.5 . . ?
C11 C12 H12H 109.5 . . ?
C11 C12 H12I 109.5 . . ?
H12G C12 H12H 109.5 . . ?
H12G C12 H12I 109.5 . . ?
H12H C12 H12I 109.5 . . ?
C11 C13 H13G 109.5 . . ?
C11 C13 H13H 109.5 . . ?
C11 C13 H13I 109.5 . . ?
H13G C13 H13H 109.5 . . ?
H13G C13 H13I 109.5 . . ?
H13H C13 H13I 109.5 . . ?
C9A O1A H1A 109.5 . . ?
C10A O3A C11A 117.5(2) . . ?
C2A C1A C6A 117.7(3) . . ?
C2A C1A C7A 122.6(3) . . ?
C6A C1A C7A 119.7(3) . . ?
C1A C2A H2A 119.3 . . ?
C3A C2A C1A 121.4(3) . . ?
C3A C2A H2A 119.3 . . ?
C2A C3A H3A 120.5 . . ?
C2A C3A C4A 119.1(3) . . ?
C4A C3A H3A 120.5 . . ?
C3A C4A Br1A 118.4(3) . . ?
C5A C4A Br1A 120.8(3) . . ?
C5A C4A C3A 120.8(4) . . ?
C4A C5A H5A 120.4 . . ?
C6A C5A C4A 119.1(3) . . ?
C6A C5A H5A 120.4 . . ?
C1A C6A H6A 119.0 . . ?
C5A C6A C1A 121.9(3) . . ?
C5A C6A H6A 119.0 . . ?
C1A C7A H7A 116.7 . . ?
C8A C7A C1A 126.6(3) . . ?
C8A C7A H7A 116.7 . . ?
C7A C8A H8A 118.6 . . ?
C7A C8A C9A 122.8(3) . . ?
C9A C8A H8A 118.6 . . ?
O1A C9A C8A 112.6(3) . . ?
O1A C9A H9A 107.6 . . ?
O1A C9A C10A 111.3(3) . . ?
C8A C9A H9A 107.6 . . ?
C8A C9A C10A 109.8(3) . . ?
C10A C9A H9A 107.6 . . ?
O2A C10A O3A 123.2(3) . . ?
O2A C10A C9A 123.8(3) . . ?
O3A C10A C9A 113.0(3) . . ?
O3A C11A H11A 108.2 . . ?
O3A C11A H11B 111.8 . . ?
O3A C11A C12A 107.5(5) . . ?
O3A C11A C13B 104.0(6) . . ?
C12A C11A H11A 108.2 . . ?
C13A C11A O3A 108.1(4) . . ?
C13A C11A H11A 108.2 . . ?
C13A C11A C12A 116.5(8) . . ?
C12B C11A O3A 106.1(7) . . ?
C12B C11A H11B 111.8 . . ?
C12B C11A C13B 110.9(9) . . ?
C13B C11A H11B 111.8 . . ?
C11A C12A H12A 109.5 . . ?
C11A C12A H12B 109.5 . . ?
C11A C12A H12C 109.5 . . ?
H12A C12A H12B 109.5 . . ?
H12A C12A H12C 109.5 . . ?
H12B C12A H12C 109.5 . . ?
C11A C13A H13A 109.5 . . ?
C11A C13A H13B 109.5 . . ?
C11A C13A H13C 109.5 . . ?
H13A C13A H13B 109.5 . . ?
H13A C13A H13C 109.5 . . ?
H13B C13A H13C 109.5 . . ?
C11A C12B H12D 109.5 . . ?
C11A C12B H12E 109.5 . . ?
C11A C12B H12F 109.5 . . ?
H12D C12B H12E 109.5 . . ?
H12D C12B H12F 109.5 . . ?
H12E C12B H12F 109.5 . . ?
C11A C13B H13D 109.5 . . ?
C11A C13B H13E 109.5 . . ?
C11A C13B H13F 109.5 . . ?
H13D C13B H13E 109.5 . . ?
H13D C13B H13F 109.5 . . ?
H13E C13B H13F 109.5 . . ?

loop_
_geom_bond_atom_site_label_1
_geom_bond_atom_site_label_2
_geom_bond_distance
_geom_bond_site_symmetry_2
_geom_bond_publ_flag
Br1 C4 1.894(4) . ?
O1 H1 0.8200 . ?
O1 C9 1.407(4) . ?
O2 C10 1.195(4) . ?
O3 C10 1.333(4) . ?
O3 C11 1.462(4) . ?
C1 C2 1.397(5) . ?
C1 C6 1.403(4) . ?
C1 C7 1.463(5) . ?
C2 H2 0.9300 . ?
C2 C3 1.384(6) . ?
C3 H3 0.9300 . ?
C3 C4 1.389(5) . ?
C4 C5 1.379(5) . ?
C5 H5 0.9300 . ?
C5 C6 1.387(6) . ?
C6 H6 0.9300 . ?
C7 H7 0.9300 . ?
C7 C8 1.318(5) . ?
C8 H8 0.9300 . ?
C8 C9 1.500(5) . ?
C9 H9 0.9800 . ?
C9 C10 1.526(5) . ?
C11 H11 0.9800 . ?
C11 C12 1.498(6) . ?
C11 C13 1.505(6) . ?
C12 H12G 0.9600 . ?
C12 H12H 0.9600 . ?
C12 H12I 0.9600 . ?
C13 H13G 0.9600 . ?
C13 H13H 0.9600 . ?
C13 H13I 0.9600 . ?
Br1A C4A 1.892(4) . ?
O1A H1A 0.8200 . ?
O1A C9A 1.412(4) . ?
O2A C10A 1.210(4) . ?
O3A C10A 1.322(4) . ?
O3A C11A 1.473(4) . ?
C1A C2A 1.400(5) . ?
C1A C6A 1.401(5) . ?
C1A C7A 1.465(5) . ?
C2A H2A 0.9300 . ?
C2A C3A 1.379(5) . ?
C3A H3A 0.9300 . ?
C3A C4A 1.394(5) . ?
C4A C5A 1.390(6) . ?
C5A H5A 0.9300 . ?
C5A C6A 1.369(6) . ?
C6A H6A 0.9300 . ?
C7A H7A 0.9300 . ?
C7A C8A 1.332(5) . ?
C8A H8A 0.9300 . ?
C8A C9A 1.492(5) . ?
C9A H9A 0.9800 . ?
C9A C10A 1.526(5) . ?
C11A H11A 0.9800 . ?
C11A H11B 0.9800 . ?
C11A C12A 1.489(13) . ?
C11A C13A 1.467(9) . ?
C11A C12B 1.466(17) . ?
C11A C13B 1.575(15) . ?
C12A H12A 0.9600 . ?
C12A H12B 0.9600 . ?
C12A H12C 0.9600 . ?
C13A H13A 0.9600 . ?
C13A H13B 0.9600 . ?
C13A H13C 0.9600 . ?
C12B H12D 0.9600 . ?
C12B H12E 0.9600 . ?
C12B H12F 0.9600 . ?
C13B H13D 0.9600 . ?
C13B H13E 0.9600 . ?
C13B H13F 0.9600 . ?

loop_
_geom_hbond_atom_site_label_D
_geom_hbond_atom_site_label_H
_geom_hbond_atom_site_label_A
_geom_hbond_distance_DH
_geom_hbond_distance_HA
_geom_hbond_distance_DA
_geom_hbond_angle_DHA
_geom_hbond_site_symmetry_A
_geom_hbond_publ_flag
O1 H1 O2A 0.82 1.95 2.717(4) 155.6 . yes
O1A H1A O1 0.82 2.01 2.814(3) 166.3 2_646 yes

loop_
_geom_torsion_atom_site_label_1
_geom_torsion_atom_site_label_2
_geom_torsion_atom_site_label_3
_geom_torsion_atom_site_label_4
_geom_torsion
_geom_torsion_site_symmetry_1
_geom_torsion_site_symmetry_2
_geom_torsion_site_symmetry_3
_geom_torsion_site_symmetry_4
_geom_torsion_publ_flag
Br1 C4 C5 C6 -180.0(3) . . . . ?
O1 C9 C10 O2 -38.2(5) . . . . ?
O1 C9 C10 O3 143.3(3) . . . . ?
C1 C2 C3 C4 -0.3(5) . . . . ?
C1 C7 C8 C9 -175.7(3) . . . . ?
C2 C1 C6 C5 -0.2(5) . . . . ?
C2 C1 C7 C8 11.2(5) . . . . ?
C2 C3 C4 Br1 -179.9(3) . . . . ?
C2 C3 C4 C5 0.0(5) . . . . ?
C3 C4 C5 C6 0.1(6) . . . . ?
C4 C5 C6 C1 0.0(5) . . . . ?
C6 C1 C2 C3 0.4(5) . . . . ?
C6 C1 C7 C8 -171.0(3) . . . . ?
C7 C1 C2 C3 178.2(3) . . . . ?
C7 C1 C6 C5 -178.1(3) . . . . ?
C7 C8 C9 O1 1.2(5) . . . . ?
C7 C8 C9 C10 -123.5(4) . . . . ?
C8 C9 C10 O2 88.8(5) . . . . ?
C8 C9 C10 O3 -89.6(3) . . . . ?
C10 O3 C11 C12 -156.8(3) . . . . ?
C10 O3 C11 C13 81.5(4) . . . . ?
C11 O3 C10 O2 -1.7(6) . . . . ?
C11 O3 C10 C9 176.7(3) . . . . ?
Br1A C4A C5A C6A 179.1(3) . . . . ?
O1A C9A C10A O2A 141.5(4) . . . . ?
O1A C9A C10A O3A -39.7(4) . . . . ?
C1A C2A C3A C4A -0.4(6) . . . . ?
C1A C7A C8A C9A 177.6(3) . . . . ?
C2A C1A C6A C5A -1.0(5) . . . . ?
C2A C1A C7A C8A 7.6(5) . . . . ?
C2A C3A C4A Br1A -179.4(3) . . . . ?
C2A C3A C4A C5A 0.3(6) . . . . ?
C3A C4A C5A C6A -0.6(6) . . . . ?
C4A C5A C6A C1A 1.0(6) . . . . ?
C6A C1A C2A C3A 0.7(5) . . . . ?
C6A C1A C7A C8A -171.7(3) . . . . ?
C7A C1A C2A C3A -178.6(3) . . . . ?
C7A C1A C6A C5A 178.3(3) . . . . ?
C7A C8A C9A O1A -112.6(4) . . . . ?
C7A C8A C9A C10A 122.8(3) . . . . ?
C8A C9A C10A O2A -93.1(4) . . . . ?
C8A C9A C10A O3A 85.7(3) . . . . ?
C10A O3A C11A C12A 145.1(11) . . . . ?
C10A O3A C11A C13A -88.3(9) . . . . ?
C10A O3A C11A C12B 115.2(9) . . . . ?
C10A O3A C11A C13B -127.8(12) . . . . ?
C11A O3A C10A O2A -3.2(6) . . . . ?
C11A O3A C10A C9A 178.0(3) . . . . ?
